data_4025866
loop_
_publ_author_name
'Jarugu Narasimha Moorthy'
'Kalyan Senapati'
'Keshaba Nanda Parida'

_publ_contact_author_address
;Departmet of chemistry
Indian Institute of Technology - Kanpur
Kanpur - 208 016
INDIA
;
_publ_contact_author_email moorthy@iitk.ac.in
_publ_contact_author_fax +915122597436
_publ_contact_author_name 'Prof. J. N. Moorthy'
_publ_contact_author_phone +915122597438
_publ_section_title
;
 6-Membered Pseudocyclic IBX Acids: Syntheses, X-ray Structural
 Characterizations, and Oxidation Reactivities in Common Organic Solvents
;
_journal_name_full 'Journal of Organic Chemistry'
_journal_page_first 8416
_journal_page_last 8421
_journal_paper_doi 10.1021/jo101639j
_journal_volume 75
_journal_year 2010
_chemical_formula_moiety 'C12 H15 I O4'
_chemical_formula_sum 'C12 H15 I O4'
_chemical_formula_weight 350.14
_chemical_melting_point 440.1(10)
_chemical_name_common '2-ethyl-2-(2-iodylphenyl)butanoic acid'
_chemical_name_systematic
;
 Pseudocyclic IBX Acid2
;
_space_group_IT_number 114
_symmetry_cell_setting tetragonal
_symmetry_Int_Tables_number 114
_symmetry_space_group_name_Hall 'P -4 2n'
_symmetry_space_group_name_H-M 'P -4 21 c'
_atom_sites_solution_hydrogens geom
_atom_sites_solution_primary direct
_atom_sites_solution_secondary difmap
_audit_creation_method SHELXL-97
_cell_angle_alpha 90.00
_cell_angle_beta 90.00
_cell_angle_gamma 90.00
_cell_formula_units_Z 8
_cell_length_a 18.283(4)
_cell_length_b 18.283(4)
_cell_length_c 7.148(2)
_cell_measurement_reflns_used 2468
_cell_measurement_temperature 293(2)
_cell_measurement_theta_max 27.29
_cell_measurement_theta_min 2.23
_cell_volume 2389.3(10)
_computing_cell_refinement 'Bruker SAINT'
_computing_data_collection 'Bruker APEX'
_computing_data_reduction 'Bruker SAINT'
_computing_molecular_graphics 'SHELXL 5.1, XP (Sheldrick, 1994)'
_computing_publication_material SHELXS-97
_computing_structure_refinement 'SHELXL-97 (Sheldrick, 2008)'
_computing_structure_solution 'SHELXS-97 (Sheldrick, 2008)'
_diffrn_ambient_temperature 293(2)
_diffrn_measured_fraction_theta_full 0.997
_diffrn_measured_fraction_theta_max 0.995
_diffrn_measurement_device_type 'Bruker SMART APEX'
_diffrn_measurement_method 'phi and omega scans'
_diffrn_radiation_monochromator graphite
_diffrn_radiation_source 'fine-focus sealed tube'
_diffrn_radiation_type MoK\a
_diffrn_radiation_wavelength 0.71073
_diffrn_reflns_av_R_equivalents 0.0690
_diffrn_reflns_av_sigmaI/netI 0.0553
_diffrn_reflns_limit_h_max 15
_diffrn_reflns_limit_h_min -24
_diffrn_reflns_limit_k_max 24
_diffrn_reflns_limit_k_min -24
_diffrn_reflns_limit_l_max 8
_diffrn_reflns_limit_l_min -9
_diffrn_reflns_number 15141
_diffrn_reflns_theta_full 25.00
_diffrn_reflns_theta_max 28.32
_diffrn_reflns_theta_min 2.23
_exptl_absorpt_coefficient_mu 2.681
_exptl_absorpt_correction_type none
_exptl_crystal_colour colorless
_exptl_crystal_density_diffrn 1.947
_exptl_crystal_density_method 'not measured'
_exptl_crystal_description blacks
_exptl_crystal_F_000 1376
_exptl_crystal_size_max 0.1
_exptl_crystal_size_mid 0.1
_exptl_crystal_size_min 0.1
_refine_diff_density_max 1.474
_refine_diff_density_min -0.965
_refine_diff_density_rms 0.208
_refine_ls_abs_structure_details 'Flack H D (1983), Acta Cryst. A39, 876-881'
_refine_ls_abs_structure_Flack 1.08(5)
_refine_ls_extinction_method none
_refine_ls_goodness_of_fit_ref 1.121
_refine_ls_hydrogen_treatment constr
_refine_ls_matrix_type full
_refine_ls_number_parameters 154
_refine_ls_number_reflns 2948
_refine_ls_number_restraints 6
_refine_ls_restrained_S_all 1.121
_refine_ls_R_factor_all 0.0594
_refine_ls_R_factor_gt 0.0435
_refine_ls_shift/su_max 0.001
_refine_ls_shift/su_mean 0.000
_refine_ls_structure_factor_coef Fsqd
_refine_ls_weighting_details 'calc w=1/[\s^2^(Fo^2^)+(0.0291P)^2^+23.7356P] where P=(Fo^2^+2Fc^2^)/3'
_refine_ls_weighting_scheme calc
_refine_ls_wR_factor_gt 0.0880
_refine_ls_wR_factor_ref 0.1180
_reflns_number_gt 2554
_reflns_number_total 2948
_reflns_threshold_expression >2sigma(I)
_cod_data_source_file jo101639j_si_002.cif
_cod_data_source_block 22febc
_cod_depositor_comments
;
The following automatic conversions were performed:

'_chemical_melting_point' value '166-168 C' was changed to
'440.1(10)' - it was converted from degrees Celsius(C) to Kelvins(K),
the average value was taken and precision was estimated.

Automatic conversion script
Id: cif_fix_values 1569 2011-02-09 13:29:24Z adriana 

The following automatic conversions were performed:

'_symmetry_cell_setting' value 'Tetragonal' changed to 'tetragonal'
according to the built-in table from CIF Core dictionary named
'cif_core.dic' version 2.4.1 from 2010-06-29.

Automatic conversion script
Id: cif_fix_values 1646 2011-03-28 12:23:43Z adriana 
;
_cod_database_code 4025866

loop_
_symmetry_equiv_pos_as_xyz
'x, y, z'
'-x, -y, z'
'x+1/2, -y+1/2, -z+1/2'
'-x+1/2, y+1/2, -z+1/2'
'y+1/2, x+1/2, z+1/2'
'-y+1/2, -x+1/2, z+1/2'
'-y, x, -z'
'y, -x, -z'

loop_
_atom_site_label
_atom_site_type_symbol
_atom_site_fract_x
_atom_site_fract_y
_atom_site_fract_z
_atom_site_U_iso_or_equiv
_atom_site_adp_type
_atom_site_occupancy
_atom_site_symmetry_multiplicity
_atom_site_calc_flag
_atom_site_refinement_flags
_atom_site_disorder_assembly
_atom_site_disorder_group
I1 I 0.60931(3) -0.00802(3) 0.92053(7) 0.01599(13) Uani 1 1 d . . .
O4 O 0.5914(3) 0.0231(3) 1.1555(8) 0.0200(13) Uani 1 1 d . . .
O2 O 0.6402(3) -0.0258(3) 0.5674(9) 0.0177(11) Uani 1 1 d . . .
O1 O 0.7109(3) -0.1206(3) 0.4988(10) 0.0248(14) Uani 1 1 d . . .
H1 H 0.6713 -0.1385 0.4713 0.037 Uiso 1 1 calc R . .
O3 O 0.6729(3) -0.0845(3) 0.9554(8) 0.0195(13) Uani 1 1 d . . .
C7 C 0.7708(4) -0.0160(5) 0.6250(11) 0.0199(17) Uani 1 1 d . . .
C9 C 0.8113(4) 0.0000(5) 0.4365(10) 0.0178(15) Uani 1 1 d . . .
H9A H 0.8582 0.0222 0.4649 0.021 Uiso 1 1 calc R . .
H9B H 0.8209 -0.0461 0.3743 0.021 Uiso 1 1 calc R . .
C1 C 0.7538(5) 0.0551(4) 0.7359(12) 0.0193(17) Uani 1 1 d . . .
C5 C 0.7987(5) 0.1760(5) 0.8300(12) 0.025(2) Uani 1 1 d . . .
H5 H 0.8358 0.2108 0.8249 0.030 Uiso 1 1 calc R . .
C4 C 0.7380(5) 0.1882(4) 0.9392(12) 0.0185(16) Uani 1 1 d . . .
H4 H 0.7322 0.2320 1.0039 0.022 Uiso 1 1 calc R . .
C6 C 0.8048(4) 0.1114(5) 0.7264(12) 0.0210(18) Uani 1 1 d . . .
H6 H 0.8449 0.1057 0.6476 0.025 Uiso 1 1 calc R . .
C3 C 0.6848(5) 0.1325(4) 0.9506(11) 0.0183(17) Uani 1 1 d . . .
H3 H 0.6432 0.1402 1.0230 0.022 Uiso 1 1 calc R . .
C2 C 0.6928(4) 0.0676(4) 0.8580(10) 0.0114(15) Uani 1 1 d U . .
C10 C 0.7705(5) 0.0496(5) 0.3016(12) 0.0226(19) Uani 1 1 d . . .
H10A H 0.7992 0.0564 0.1905 0.034 Uiso 1 1 calc R . .
H10B H 0.7619 0.0962 0.3599 0.034 Uiso 1 1 calc R . .
H10C H 0.7245 0.0276 0.2692 0.034 Uiso 1 1 calc R . .
C11 C 0.8183(5) -0.0686(5) 0.7440(14) 0.0229(17) Uani 1 1 d . . .
H11A H 0.7900 -0.0837 0.8522 0.027 Uiso 1 1 calc R . .
H11B H 0.8281 -0.1121 0.6704 0.027 Uiso 1 1 calc R . .
C12 C 0.8912(5) -0.0376(5) 0.8126(14) 0.031(2) Uani 1 1 d . . .
H12A H 0.9165 -0.0741 0.8843 0.046 Uiso 1 1 calc R . .
H12B H 0.8823 0.0045 0.8894 0.046 Uiso 1 1 calc R . .
H12C H 0.9206 -0.0238 0.7070 0.046 Uiso 1 1 calc R . .
C8 C 0.7009(4) -0.0549(4) 0.5684(13) 0.0171(15) Uani 1 1 d . . .

loop_
_atom_site_aniso_label
_atom_site_aniso_U_11
_atom_site_aniso_U_22
_atom_site_aniso_U_33
_atom_site_aniso_U_23
_atom_site_aniso_U_13
_atom_site_aniso_U_12
I1 0.0144(2) 0.0181(2) 0.0154(2) 0.0019(2) 0.0010(2) -0.00070(19)
O4 0.020(3) 0.025(3) 0.015(2) -0.003(2) 0.005(2) 0.008(2)
O2 0.016(3) 0.024(3) 0.014(2) 0.000(3) -0.003(2) 0.001(2)
O1 0.011(3) 0.020(3) 0.043(4) -0.010(3) -0.009(3) 0.001(2)
O3 0.022(3) 0.021(3) 0.016(3) 0.009(2) 0.001(2) 0.001(2)
C7 0.016(4) 0.024(4) 0.020(4) -0.004(3) 0.003(3) -0.003(3)
C9 0.017(3) 0.017(3) 0.019(3) -0.003(4) 0.005(3) -0.009(3)
C1 0.025(4) 0.017(4) 0.016(4) 0.002(3) 0.000(3) 0.002(3)
C5 0.032(5) 0.024(5) 0.019(4) 0.004(4) -0.005(4) -0.005(4)
C4 0.028(4) 0.018(4) 0.010(3) 0.000(3) -0.004(3) -0.001(3)
C6 0.015(4) 0.022(4) 0.026(4) 0.001(4) 0.006(3) -0.006(4)
C3 0.020(4) 0.023(4) 0.012(4) 0.009(3) 0.002(3) -0.003(3)
C2 0.015(3) 0.010(3) 0.010(3) 0.003(2) -0.005(2) -0.010(3)
C10 0.021(4) 0.025(5) 0.022(4) 0.000(3) -0.001(3) -0.009(4)
C11 0.024(4) 0.022(4) 0.022(4) 0.000(4) 0.003(4) 0.006(3)
C12 0.031(5) 0.030(5) 0.032(5) -0.006(4) -0.012(4) 0.010(4)
C8 0.017(4) 0.016(3) 0.018(4) 0.003(4) -0.003(4) 0.002(3)

loop_
_atom_type_symbol
_atom_type_description
_atom_type_scat_dispersion_real
_atom_type_scat_dispersion_imag
_atom_type_scat_source
C C 0.0033 0.0016 'International Tables Vol C Tables 4.2.6.8 and 6.1.1.4'
H H 0.0000 0.0000 'International Tables Vol C Tables 4.2.6.8 and 6.1.1.4'
O O 0.0106 0.0060 'International Tables Vol C Tables 4.2.6.8 and 6.1.1.4'
I I -0.4742 1.8119 'International Tables Vol C Tables 4.2.6.8 and 6.1.1.4'

loop_
_geom_angle_atom_site_label_1
_geom_angle_atom_site_label_2
_geom_angle_atom_site_label_3
_geom_angle
_geom_angle_site_symmetry_1
_geom_angle_site_symmetry_3
_geom_angle_publ_flag
O4 I1 O3 103.2(3) . . ?
O4 I1 C2 97.0(3) . . ?
O3 I1 C2 94.0(3) . . ?
C8 O1 H1 109.5 . . ?
C8 C7 C11 109.0(7) . . ?
C8 C7 C1 111.1(7) . . ?
C11 C7 C1 110.6(7) . . ?
C8 C7 C9 104.9(6) . . ?
C11 C7 C9 108.9(7) . . ?
C1 C7 C9 112.2(7) . . ?
C10 C9 C7 115.2(7) . . ?
C10 C9 H9A 108.5 . . ?
C7 C9 H9A 108.5 . . ?
C10 C9 H9B 108.5 . . ?
C7 C9 H9B 108.5 . . ?
H9A C9 H9B 107.5 . . ?
C6 C1 C2 115.7(8) . . ?
C6 C1 C7 117.3(8) . . ?
C2 C1 C7 126.9(7) . . ?
C4 C5 C6 120.1(8) . . ?
C4 C5 H5 119.9 . . ?
C6 C5 H5 119.9 . . ?
C5 C4 C3 118.2(8) . . ?
C5 C4 H4 120.9 . . ?
C3 C4 H4 120.9 . . ?
C1 C6 C5 123.1(8) . . ?
C1 C6 H6 118.5 . . ?
C5 C6 H6 118.5 . . ?
C2 C3 C4 121.7(8) . . ?
C2 C3 H3 119.2 . . ?
C4 C3 H3 119.2 . . ?
C3 C2 C1 121.1(7) . . ?
C3 C2 I1 113.0(6) . . ?
C1 C2 I1 125.9(6) . . ?
C9 C10 H10A 109.5 . . ?
C9 C10 H10B 109.5 . . ?
H10A C10 H10B 109.5 . . ?
C9 C10 H10C 109.5 . . ?
H10A C10 H10C 109.5 . . ?
H10B C10 H10C 109.5 . . ?
C12 C11 C7 115.7(7) . . ?
C12 C11 H11A 108.4 . . ?
C7 C11 H11A 108.4 . . ?
C12 C11 H11B 108.4 . . ?
C7 C11 H11B 108.4 . . ?
H11A C11 H11B 107.4 . . ?
C11 C12 H12A 109.5 . . ?
C11 C12 H12B 109.5 . . ?
H12A C12 H12B 109.5 . . ?
C11 C12 H12C 109.5 . . ?
H12A C12 H12C 109.5 . . ?
H12B C12 H12C 109.5 . . ?
O2 C8 O1 121.3(7) . . ?
O2 C8 C7 123.9(7) . . ?
O1 C8 C7 114.4(7) . . ?

loop_
_geom_bond_atom_site_label_1
_geom_bond_atom_site_label_2
_geom_bond_distance
_geom_bond_site_symmetry_2
_geom_bond_publ_flag
I1 O4 1.803(5) . ?
I1 O3 1.835(6) . ?
I1 C2 2.107(7) . ?
O2 C8 1.232(9) . ?
O1 C8 1.312(10) . ?
O1 H1 0.8200 . ?
C7 C8 1.518(11) . ?
C7 C11 1.551(12) . ?
C7 C1 1.553(11) . ?
C7 C9 1.565(10) . ?
C9 C10 1.520(12) . ?
C9 H9A 0.9700 . ?
C9 H9B 0.9700 . ?
C1 C6 1.392(12) . ?
C1 C2 1.435(11) . ?
C5 C4 1.375(13) . ?
C5 C6 1.400(13) . ?
C5 H5 0.9300 . ?
C4 C3 1.411(11) . ?
C4 H4 0.9300 . ?
C6 H6 0.9300 . ?
C3 C2 1.367(11) . ?
C3 H3 0.9300 . ?
C10 H10A 0.9600 . ?
C10 H10B 0.9600 . ?
C10 H10C 0.9600 . ?
C11 C12 1.530(13) . ?
C11 H11A 0.9700 . ?
C11 H11B 0.9700 . ?
C12 H12A 0.9600 . ?
C12 H12B 0.9600 . ?
C12 H12C 0.9600 . ?

loop_
_geom_torsion_atom_site_label_1
_geom_torsion_atom_site_label_2
_geom_torsion_atom_site_label_3
_geom_torsion_atom_site_label_4
_geom_torsion
_geom_torsion_site_symmetry_1
_geom_torsion_site_symmetry_2
_geom_torsion_site_symmetry_3
_geom_torsion_site_symmetry_4
_geom_torsion_publ_flag
C8 C7 C9 C10 61.9(9) . . . . ?
C11 C7 C9 C10 178.5(7) . . . . ?
C1 C7 C9 C10 -58.8(9) . . . . ?
C8 C7 C1 C6 -152.3(8) . . . . ?
C11 C7 C1 C6 86.5(9) . . . . ?
C9 C7 C1 C6 -35.3(10) . . . . ?
C8 C7 C1 C2 32.0(11) . . . . ?
C11 C7 C1 C2 -89.2(10) . . . . ?
C9 C7 C1 C2 149.0(8) . . . . ?
C6 C5 C4 C3 3.2(13) . . . . ?
C2 C1 C6 C5 0.9(13) . . . . ?
C7 C1 C6 C5 -175.3(8) . . . . ?
C4 C5 C6 C1 -4.0(14) . . . . ?
C5 C4 C3 C2 0.6(12) . . . . ?
C4 C3 C2 C1 -3.8(12) . . . . ?
C4 C3 C2 I1 174.9(6) . . . . ?
C6 C1 C2 C3 3.0(12) . . . . ?
C7 C1 C2 C3 178.7(8) . . . . ?
C6 C1 C2 I1 -175.6(6) . . . . ?
C7 C1 C2 I1 0.2(12) . . . . ?
O4 I1 C2 C3 -29.9(6) . . . . ?
O3 I1 C2 C3 -133.8(6) . . . . ?
O4 I1 C2 C1 148.7(7) . . . . ?
O3 I1 C2 C1 44.8(7) . . . . ?
C8 C7 C11 C12 179.9(8) . . . . ?
C1 C7 C11 C12 -57.7(10) . . . . ?
C9 C7 C11 C12 66.0(10) . . . . ?
C11 C7 C8 O2 139.3(9) . . . . ?
C1 C7 C8 O2 17.1(12) . . . . ?
C9 C7 C8 O2 -104.3(10) . . . . ?
C11 C7 C8 O1 -48.3(10) . . . . ?
C1 C7 C8 O1 -170.4(7) . . . . ?
C9 C7 C8 O1 68.2(9) . . . . ?

loop_
_cod_related_entry_id
_cod_related_entry_database
_cod_related_entry_code
1 ChemSpider 30659321
